data_7036939
loop_
_publ_author_name
'Howlader, Prodip'
'Mukherjee, Sandip'
'Saha, Rajat'
'Mukherjee, Partha Sarathi'

_publ_section_title
;
 Conformation-selective coordination-driven self-assembly of a ditopic
 donor with Pd(II) acceptors.
;
_journal_issue 47
_journal_name_full 'Dalton transactions (Cambridge, England : 2003)'
_journal_page_first 20493
_journal_page_last 20501
_journal_paper_doi 10.1039/c5dt03185k
_journal_volume 44
_journal_year 2015
_chemical_formula_moiety 'C19 H22 N3 Pd S, C32 H12 B F24, 2(C4 H10 O)'
_chemical_formula_sum 'C59 H54 B F24 N3 O2 Pd S'
_chemical_formula_weight 1442.32
_space_group_crystal_system monoclinic
_space_group_IT_number 15
_space_group_name_Hall '-C 2yc'
_space_group_name_H-M_alt 'C 1 2/c 1'
_symmetry_space_group_name_Hall '-C 2yc'
_symmetry_space_group_name_H-M 'C 1 2/c 1'
_atom_sites_solution_hydrogens geom
_audit_creation_date 2015-07-23
_audit_creation_method
;
Olex2 1.2-alpha
(compiled 2014.11.03 svn.r3071 for OlexSys, GUI svn.r4932)
;
_audit_update_record
;
2015-09-30 deposited with the CCDC.
2015-10-23 downloaded from the CCDC.
;
_cell_angle_alpha 90
_cell_angle_beta 104.638(5)
_cell_angle_gamma 90
_cell_formula_units_Z 8
_cell_length_a 41.545(10)
_cell_length_b 12.996(3)
_cell_length_c 24.090(5)
_cell_measurement_reflns_used 9834
_cell_measurement_temperature 100(2)
_cell_measurement_theta_max 27.16
_cell_measurement_theta_min 2.18
_cell_volume 12584(5)
_computing_cell_refinement 'SAINT v8.27A (Bruker, 2012)'
_computing_data_reduction 'SAINT v8.27A (Bruker, 2012)'
_computing_molecular_graphics 'Olex2 (Dolomanov et al., 2009)'
_computing_publication_material 'Olex2 (Dolomanov et al., 2009)'
_computing_structure_refinement 'ShelXL (Sheldrick, 2008)'
_diffrn_ambient_temperature 100(2)
_diffrn_measured_fraction_theta_full 0.999
_diffrn_measured_fraction_theta_max 1.000
_diffrn_measurement_device_type 'Bruker APEX-II CCD'
_diffrn_measurement_method '\f and \w scans'
_diffrn_radiation_monochromator graphite
_diffrn_radiation_type MoK\a
_diffrn_radiation_wavelength 0.71073
_diffrn_reflns_av_R_equivalents 0.0663
_diffrn_reflns_av_unetI/netI 0.0391
_diffrn_reflns_laue_measured_fraction_full 0.999
_diffrn_reflns_laue_measured_fraction_max 1.000
_diffrn_reflns_limit_h_max 54
_diffrn_reflns_limit_h_min -54
_diffrn_reflns_limit_k_max 17
_diffrn_reflns_limit_k_min -17
_diffrn_reflns_limit_l_max 31
_diffrn_reflns_limit_l_min -31
_diffrn_reflns_number 112608
_diffrn_reflns_point_group_measured_fraction_full 0.999
_diffrn_reflns_point_group_measured_fraction_max 1.000
_diffrn_reflns_theta_full 25.000
_diffrn_reflns_theta_max 27.999
_diffrn_reflns_theta_min 1.647
_diffrn_standards_number 0
_exptl_absorpt_coefficient_mu 0.443
_exptl_absorpt_correction_T_max 0.7458
_exptl_absorpt_correction_T_min 0.6666
_exptl_absorpt_correction_type multi-scan
_exptl_absorpt_process_details
;
SADABS-2012/1 (Bruker,2012) was used for absorption correction.
wR2(int) was 0.0633 before and 0.0566 after correction.
The Ratio of minimum to maximum transmission is 0.8938.
The \l/2 correction factor is 0.0015.
;
_exptl_crystal_colour colourless
_exptl_crystal_density_diffrn 1.523
_exptl_crystal_description Block
_exptl_crystal_F_000 5824
_exptl_crystal_size_max 0.64
_exptl_crystal_size_mid 0.372
_exptl_crystal_size_min 0.24
_refine_diff_density_max 2.294
_refine_diff_density_min -1.055
_refine_diff_density_rms 0.101
_refine_ls_extinction_method none
_refine_ls_goodness_of_fit_ref 1.024
_refine_ls_hydrogen_treatment constr
_refine_ls_matrix_type full
_refine_ls_number_parameters 827
_refine_ls_number_reflns 15192
_refine_ls_number_restraints 0
_refine_ls_restrained_S_all 1.024
_refine_ls_R_factor_all 0.0772
_refine_ls_R_factor_gt 0.0550
_refine_ls_shift/su_max 0.001
_refine_ls_shift/su_mean 0.000
_refine_ls_structure_factor_coef Fsqd
_refine_ls_weighting_details 'w=1/[\s^2^(Fo^2^)+(0.0647P)^2^+70.5567P] where P=(Fo^2^+2Fc^2^)/3'
_refine_ls_weighting_scheme calc
_refine_ls_wR_factor_gt 0.1352
_refine_ls_wR_factor_ref 0.1500
_reflns_Friedel_coverage 0.000
_reflns_number_gt 11593
_reflns_number_total 15192
_reflns_threshold_expression 'I > 2\s(I)'
_cod_data_source_file c5dt03185k2.cif
_cod_data_source_block 15lm_kks91_a
_cod_depositor_comments 'Adding full bibliography for 7036937--7036942.cif.'
_cod_database_code 7036939
_shelx_space_group_comment
;
The symmetry employed for this shelxl refinement is uniquely defined
by the following loop, which should always be used as a source of
symmetry information in preference to the above space-group names.
They are only intended as comments.
;
_shelx_estimated_absorpt_t_max 0.901
_shelx_estimated_absorpt_t_min 0.765
_olex2_refinement_description
;
1. Fixed Uiso
 At 1.2 times of:
  All C(H) groups, All C(H,H) groups
 At 1.5 times of:
  All C(H,H,H) groups
2.a Secondary CH2 refined with riding coordinates:
 C14(H14A,H14B), C8(H8A,H8B), C24(H24A,H24B), C26(H26A,H26B), C22(H22A,H22B),
 C20(H20A,H20B)
2.b Aromatic/amide H refined with riding coordinates:
 C10(H10), C11(H11), C12(H12), C16(H16), C4(H4), C6(H6), C2(H2), C3(H3),
 C5(H5), C41(H41), C57(H57), C33(H33), C31(H31), C55(H55), C53(H53), C45(H45),
 C39(H39), C37(H37), C49(H49), C47(H47), C29(H29)
2.c Idealised Me refined as rotating group:
 C19(H19A,H19B,H19C), C1(H1A,H1B,H1C), C18(H18A,H18B,H18C), C25(H25A,H25B,
 H25C), C27(H27A,H27B,H27C), C21(H21A,H21B,H21C), C23(H23A,H23B,H23C)
;
_shelx_shelxl_version_number 2014/7
_olex2_submission_special_instructions 'No special instructions were received'

loop_
_space_group_symop_operation_xyz
'x, y, z'
'-x, y, -z+1/2'
'x+1/2, y+1/2, z'
'-x+1/2, y+1/2, -z+1/2'
'-x, -y, -z'
'x, -y, z-1/2'
'-x+1/2, -y+1/2, -z'
'x+1/2, -y+1/2, z-1/2'

loop_
_atom_site_label
_atom_site_type_symbol
_atom_site_fract_x
_atom_site_fract_y
_atom_site_fract_z
_atom_site_U_iso_or_equiv
_atom_site_adp_type
_atom_site_occupancy
_atom_site_site_symmetry_order
_atom_site_calc_flag
_atom_site_refinement_flags_posn
_atom_site_disorder_assembly
_atom_site_disorder_group
Pd1 Pd 0.14536(2) 0.55205(2) 0.16415(2) 0.01954(8) Uani 1 1 d . . .
S1 S 0.16943(2) 0.63276(6) 0.10138(4) 0.02496(18) Uani 1 1 d . . .
N1 N 0.14101(6) 0.4258(2) 0.10644(11) 0.0188(5) Uani 1 1 d . . .
N2 N 0.11294(7) 0.3728(2) 0.20403(12) 0.0199(5) Uani 1 1 d . . .
N3 N 0.11438(7) 0.4786(2) 0.20657(12) 0.0222(6) Uani 1 1 d . . .
C19 C 0.07828(9) 0.2246(3) 0.22159(16) 0.0295(8) Uani 1 1 d . . .
H19A H 0.0751 0.1944 0.1833 0.044 Uiso 1 1 calc GR . .
H19B H 0.0580 0.2155 0.2347 0.044 Uiso 1 1 calc GR . .
H19C H 0.0969 0.1903 0.2484 0.044 Uiso 1 1 calc GR . .
C9 C 0.14261(8) 0.4466(3) 0.05238(14) 0.0232(7) Uani 1 1 d . . .
C10 C 0.13811(9) 0.3688(3) 0.01132(15) 0.0288(8) Uani 1 1 d . . .
H10 H 0.1390 0.3839 -0.0269 0.035 Uiso 1 1 calc R . .
C11 C 0.13237(9) 0.2692(3) 0.02696(16) 0.0322(8) Uani 1 1 d . . .
H11 H 0.1289 0.2155 -0.0007 0.039 Uiso 1 1 calc R . .
C12 C 0.13178(9) 0.2482(3) 0.08350(16) 0.0274(7) Uani 1 1 d . . .
H12 H 0.1283 0.1802 0.0951 0.033 Uiso 1 1 calc R . .
C13 C 0.13645(8) 0.3288(3) 0.12230(14) 0.0199(6) Uani 1 1 d . . .
C1 C 0.15375(10) 0.6746(3) 0.21838(19) 0.0349(9) Uani 1 1 d . . .
H1A H 0.1760 0.7025 0.2208 0.052 Uiso 1 1 calc GR . .
H1B H 0.1523 0.6526 0.2566 0.052 Uiso 1 1 calc GR . .
H1C H 0.1370 0.7278 0.2039 0.052 Uiso 1 1 calc GR . .
C17 C 0.08706(9) 0.5082(3) 0.22291(15) 0.0262(7) Uani 1 1 d . . .
C16 C 0.06891(9) 0.4216(3) 0.23137(15) 0.0281(8) Uani 1 1 d . . .
H16 H 0.0488 0.4215 0.2433 0.034 Uiso 1 1 calc R . .
C4 C 0.27709(10) 0.5357(4) 0.1214(2) 0.0405(10) Uani 1 1 d . . .
H4 H 0.2995 0.5157 0.1246 0.049 Uiso 1 1 calc R . .
C15 C 0.08569(8) 0.3365(3) 0.21918(14) 0.0242(7) Uani 1 1 d . . .
C6 C 0.23070(10) 0.6457(3) 0.08061(18) 0.0350(9) Uani 1 1 d . . .
H6 H 0.2214 0.7020 0.0568 0.042 Uiso 1 1 calc R . .
C2 C 0.22513(9) 0.5103(3) 0.14649(16) 0.0284(7) Uani 1 1 d . . .
H2 H 0.2120 0.4741 0.1671 0.034 Uiso 1 1 calc R . .
C7 C 0.21143(8) 0.5910(3) 0.11041(15) 0.0246(7) Uani 1 1 d . . .
C3 C 0.25815(9) 0.4830(3) 0.15219(18) 0.0361(9) Uani 1 1 d . . .
H3 H 0.2678 0.4284 0.1771 0.043 Uiso 1 1 calc R . .
C14 C 0.13820(8) 0.3140(3) 0.18544(14) 0.0206(6) Uani 1 1 d . . .
H14A H 0.1354 0.2400 0.1928 0.025 Uiso 1 1 calc R . .
H14B H 0.1605 0.3351 0.2084 0.025 Uiso 1 1 calc R . .
C18 C 0.07843(11) 0.6191(3) 0.2284(2) 0.0383(9) Uani 1 1 d . . .
H18A H 0.0934 0.6484 0.2629 0.058 Uiso 1 1 calc GR . .
H18B H 0.0554 0.6244 0.2315 0.058 Uiso 1 1 calc GR . .
H18C H 0.0808 0.6571 0.1945 0.058 Uiso 1 1 calc GR . .
C8 C 0.14777(9) 0.5578(3) 0.03872(15) 0.0273(7) Uani 1 1 d . . .
H8A H 0.1258 0.5897 0.0219 0.033 Uiso 1 1 calc R . .
H8B H 0.1608 0.5606 0.0095 0.033 Uiso 1 1 calc R . .
C5 C 0.26357(10) 0.6169(4) 0.0862(2) 0.0423(10) Uani 1 1 d . . .
H5 H 0.2768 0.6531 0.0657 0.051 Uiso 1 1 calc R . .
F6 F 0.01912(8) 0.3238(3) 0.40863(18) 0.0914(13) Uani 1 1 d . . .
F24 F 0.19225(10) 0.1107(2) 0.54688(15) 0.0904(14) Uani 1 1 d . . .
F10 F 0.00683(8) -0.0250(3) 0.1753(2) 0.122(2) Uani 1 1 d . . .
F23 F 0.23534(7) 0.0188(4) 0.55727(14) 0.0897(14) Uani 1 1 d . . .
F12 F 0.01262(8) -0.1766(3) 0.19056(16) 0.1013(16) Uani 1 1 d . . .
F18 F 0.00823(6) -0.1149(2) 0.52406(11) 0.0493(7) Uani 1 1 d . . .
F11 F 0.02517(7) -0.1164(4) 0.11905(12) 0.1101(19) Uani 1 1 d . . .
F14 F 0.02605(10) -0.4375(2) 0.40909(15) 0.0745(11) Uani 1 1 d . . .
F19 F 0.17732(7) -0.3593(2) 0.39375(14) 0.0602(8) Uani 1 1 d . A 1
F5 F -0.00031(6) 0.2044(2) 0.35452(17) 0.0682(10) Uani 1 1 d . . .
F3 F 0.13542(7) 0.43594(18) 0.37563(15) 0.0584(8) Uani 1 1 d . . .
F22 F 0.19779(10) -0.0233(3) 0.59652(12) 0.0718(10) Uani 1 1 d . . .
F21 F 0.22403(10) -0.2790(3) 0.3999(2) 0.0987(15) Uani 1 1 d . B 1
F16 F 0.05225(9) -0.1815(3) 0.57233(12) 0.0887(14) Uani 1 1 d . . .
F8 F 0.14533(8) -0.0803(4) 0.14360(14) 0.0898(14) Uani 1 1 d . . .
F13 F 0.02530(10) -0.3803(2) 0.32684(13) 0.0731(10) Uani 1 1 d . . .
F7 F 0.15363(9) 0.0646(2) 0.1866(2) 0.0916(14) Uani 1 1 d . . .
F9 F 0.17711(6) -0.0691(2) 0.22527(13) 0.0568(8) Uani 1 1 d . . .
F20 F 0.21356(8) -0.3480(2) 0.47200(16) 0.0718(9) Uani 1 1 d . C 1
F17 F 0.05098(11) -0.0232(3) 0.54733(15) 0.1015(17) Uani 1 1 d . . .
F15 F 0.07003(8) -0.4338(2) 0.3787(2) 0.0895(14) Uani 1 1 d . . .
F4 F 0.01463(8) 0.3455(4) 0.3218(2) 0.1156(19) Uani 1 1 d . . .
F2 F 0.15585(7) 0.3200(2) 0.33018(11) 0.0491(7) Uani 1 1 d . . .
F1 F 0.16877(5) 0.32185(18) 0.42191(10) 0.0373(5) Uani 1 1 d . . .
C48 C 0.18620(8) -0.0466(3) 0.49674(15) 0.0254(7) Uani 1 1 d . . .
C42 C 0.04061(10) -0.1160(3) 0.52951(15) 0.0325(8) Uani 1 1 d . . .
C41 C 0.06757(8) -0.0811(3) 0.44888(13) 0.0193(6) Uani 1 1 d . . .
H41 H 0.0727 -0.0141 0.4643 0.023 Uiso 1 1 calc R . .
C58 C 0.14856(9) -0.0337(3) 0.19347(15) 0.0260(7) Uani 1 1 d . . .
C50 C 0.20293(9) 0.0149(3) 0.54874(16) 0.0319(8) Uani 1 1 d . . .
C59 C 0.02726(8) -0.0991(3) 0.17196(15) 0.0267(7) Uani 1 1 d . . .
C56 C 0.11963(8) -0.0511(2) 0.21882(14) 0.0198(6) Uani 1 1 d . . .
C32 C 0.11454(8) 0.2659(2) 0.37509(13) 0.0197(6) Uani 1 1 d . . .
C57 C 0.12442(8) -0.0450(2) 0.27841(13) 0.0189(6) Uani 1 1 d . . .
H57 H 0.1462 -0.0328 0.3018 0.023 Uiso 1 1 calc R . .
C36 C 0.07766(7) -0.1092(2) 0.39971(13) 0.0166(6) Uani 1 1 d . . .
C54 C 0.06175(8) -0.0805(2) 0.20844(13) 0.0187(6) Uani 1 1 d . . .
C51 C 0.19981(10) -0.2950(4) 0.4242(2) 0.0478(11) Uani 1 1 d . . .
C34 C 0.02261(9) 0.2752(3) 0.36087(18) 0.0330(8) Uani 1 1 d . . .
C46 C 0.18472(9) -0.1940(3) 0.43689(18) 0.0335(8) Uani 1 1 d . . .
C30 C 0.05729(8) 0.2343(3) 0.36795(14) 0.0217(7) Uani 1 1 d . . .
C33 C 0.12042(8) 0.1596(2) 0.37760(13) 0.0179(6) Uani 1 1 d . . .
H33 H 0.1423 0.1355 0.3800 0.021 Uiso 1 1 calc R . .
C31 C 0.08292(8) 0.3045(3) 0.37060(14) 0.0218(6) Uani 1 1 d . . .
H31 H 0.0789 0.3765 0.3694 0.026 Uiso 1 1 calc R . .
C55 C 0.08819(8) -0.0689(2) 0.18301(14) 0.0198(6) Uani 1 1 d . . .
H55 H 0.0848 -0.0731 0.1426 0.024 Uiso 1 1 calc R . .
C28 C 0.09529(8) 0.0878(2) 0.37670(12) 0.0164(6) Uani 1 1 d . . .
C40 C 0.05026(8) -0.1480(3) 0.47580(14) 0.0218(7) Uani 1 1 d . . .
C44 C 0.13954(8) -0.0677(2) 0.41181(13) 0.0178(6) Uani 1 1 d . . .
C35 C 0.14326(9) 0.3361(3) 0.37543(16) 0.0277(7) Uani 1 1 d . . .
C53 C 0.06660(8) -0.0735(2) 0.26766(13) 0.0177(6) Uani 1 1 d . . .
H53 H 0.0480 -0.0806 0.2835 0.021 Uiso 1 1 calc R . .
C45 C 0.15495(8) -0.1585(3) 0.40033(15) 0.0237(7) Uani 1 1 d . . .
H45 H 0.1450 -0.1969 0.3669 0.028 Uiso 1 1 calc R . .
C39 C 0.04165(8) -0.2459(3) 0.45422(14) 0.0240(7) Uani 1 1 d . . .
H39 H 0.0295 -0.2913 0.4724 0.029 Uiso 1 1 calc R . .
C43 C 0.04321(10) -0.3817(3) 0.38122(18) 0.0319(8) Uani 1 1 d . . .
C37 C 0.06914(8) -0.2086(2) 0.37916(14) 0.0202(6) Uani 1 1 d . . .
H37 H 0.0757 -0.2314 0.3462 0.024 Uiso 1 1 calc R . .
C38 C 0.05117(8) -0.2757(2) 0.40560(14) 0.0221(7) Uani 1 1 d . . .
C49 C 0.15582(8) -0.0141(3) 0.46162(13) 0.0189(6) Uani 1 1 d . . .
H49 H 0.1458 0.0463 0.4718 0.023 Uiso 1 1 calc R . .
C47 C 0.20084(9) -0.1372(3) 0.48484(18) 0.0343(9) Uani 1 1 d . . .
H47 H 0.2214 -0.1599 0.5089 0.041 Uiso 1 1 calc R . .
C29 C 0.06322(8) 0.1285(2) 0.37136(13) 0.0187(6) Uani 1 1 d . . .
H29 H 0.0452 0.0828 0.3701 0.022 Uiso 1 1 calc R . .
C52 C 0.09817(7) -0.0562(2) 0.30465(13) 0.0172(6) Uani 1 1 d . . .
B1 B 0.10239(8) -0.0360(3) 0.37320(15) 0.0164(6) Uani 1 1 d . . .
O2 O 0.07445(7) 0.6412(2) 0.04405(12) 0.0384(7) Uani 1 1 d . . .
C24 C 0.06913(14) 0.7500(4) 0.0405(3) 0.0599(14) Uani 1 1 d . . .
H24A H 0.0645 0.7754 0.0764 0.072 Uiso 1 1 calc R . .
H24B H 0.0496 0.7659 0.0084 0.072 Uiso 1 1 calc R . .
C25 C 0.09938(12) 0.8023(3) 0.03093(19) 0.0462(11) Uani 1 1 d . . .
H25A H 0.1037 0.7775 -0.0049 0.069 Uiso 1 1 calc GR . .
H25B H 0.1186 0.7870 0.0630 0.069 Uiso 1 1 calc GR . .
H25C H 0.0957 0.8768 0.0285 0.069 Uiso 1 1 calc GR . .
C27 C 0.05402(10) 0.4743(4) 0.0605(2) 0.0457(11) Uani 1 1 d . . .
H27A H 0.0615 0.4478 0.0278 0.068 Uiso 1 1 calc GR . .
H27B H 0.0341 0.4367 0.0637 0.068 Uiso 1 1 calc GR . .
H27C H 0.0717 0.4652 0.0957 0.068 Uiso 1 1 calc GR . .
C26 C 0.04591(11) 0.5867(4) 0.0516(2) 0.0506(12) Uani 1 1 d . . .
H26A H 0.0271 0.5959 0.0173 0.061 Uiso 1 1 calc R . .
H26B H 0.0392 0.6144 0.0853 0.061 Uiso 1 1 calc R . .
O1 O 0.27981(6) 0.8423(2) 0.24944(11) 0.0297(6) Uani 1 1 d . . .
C22 C 0.26260(12) 0.7502(4) 0.2545(2) 0.0514(12) Uani 1 1 d . . .
H22A H 0.2655 0.7001 0.2251 0.062 Uiso 1 1 calc R . .
H22B H 0.2385 0.7645 0.2482 0.062 Uiso 1 1 calc R . .
C21 C 0.28814(10) 0.9868(3) 0.19461(18) 0.0383(9) Uani 1 1 d . . .
H21A H 0.2811 1.0194 0.1568 0.057 Uiso 1 1 calc GR . .
H21B H 0.3119 0.9701 0.2028 0.057 Uiso 1 1 calc GR . .
H21C H 0.2843 1.0341 0.2239 0.057 Uiso 1 1 calc GR . .
C20 C 0.26862(10) 0.8904(4) 0.19504(18) 0.0407(10) Uani 1 1 d . . .
H20A H 0.2446 0.9069 0.1877 0.049 Uiso 1 1 calc R . .
H20B H 0.2717 0.8433 0.1645 0.049 Uiso 1 1 calc R . .
C23 C 0.27616(11) 0.7060(4) 0.3134(2) 0.0520(13) Uani 1 1 d . . .
H23A H 0.2640 0.6430 0.3174 0.078 Uiso 1 1 calc GR . .
H23B H 0.2735 0.7562 0.3423 0.078 Uiso 1 1 calc GR . .
H23C H 0.2998 0.6898 0.3189 0.078 Uiso 1 1 calc GR . .

loop_
_atom_site_aniso_label
_atom_site_aniso_U_11
_atom_site_aniso_U_22
_atom_site_aniso_U_33
_atom_site_aniso_U_23
_atom_site_aniso_U_13
_atom_site_aniso_U_12
Pd1 0.01852(12) 0.01613(12) 0.02447(13) -0.00136(10) 0.00634(9) 0.00115(9)
S1 0.0220(4) 0.0190(4) 0.0351(5) 0.0052(3) 0.0096(3) 0.0028(3)
N1 0.0168(12) 0.0199(13) 0.0194(13) -0.0002(10) 0.0039(10) 0.0032(10)
N2 0.0193(13) 0.0202(13) 0.0210(13) 0.0005(11) 0.0063(11) 0.0004(10)
N3 0.0243(14) 0.0190(13) 0.0246(14) -0.0023(11) 0.0087(11) 0.0020(11)
C19 0.0292(18) 0.033(2) 0.0252(17) 0.0026(15) 0.0052(14) -0.0087(15)
C9 0.0179(15) 0.0285(17) 0.0236(16) 0.0006(14) 0.0060(12) 0.0032(13)
C10 0.0278(18) 0.039(2) 0.0199(16) -0.0009(15) 0.0062(14) 0.0033(15)
C11 0.0317(19) 0.035(2) 0.0283(19) -0.0124(16) 0.0052(15) -0.0016(16)
C12 0.0292(18) 0.0232(17) 0.0295(18) -0.0051(14) 0.0068(15) -0.0004(14)
C13 0.0152(14) 0.0220(16) 0.0223(16) -0.0011(12) 0.0042(12) 0.0013(12)
C1 0.037(2) 0.0197(18) 0.048(2) -0.0118(16) 0.0113(18) -0.0013(15)
C17 0.0254(17) 0.0317(19) 0.0232(17) 0.0016(14) 0.0095(14) 0.0065(14)
C16 0.0224(16) 0.039(2) 0.0246(17) 0.0035(15) 0.0091(14) 0.0009(14)
C4 0.0237(18) 0.049(3) 0.051(3) 0.005(2) 0.0139(17) 0.0080(17)
C15 0.0210(16) 0.0317(19) 0.0188(15) 0.0031(13) 0.0032(12) -0.0033(13)
C6 0.0312(19) 0.031(2) 0.046(2) 0.0124(17) 0.0166(17) 0.0021(16)
C2 0.0234(17) 0.0271(18) 0.0333(19) 0.0029(15) 0.0048(14) -0.0003(14)
C7 0.0217(16) 0.0214(16) 0.0315(18) -0.0003(14) 0.0081(14) 0.0014(13)
C3 0.0257(18) 0.038(2) 0.043(2) 0.0074(18) 0.0053(16) 0.0087(16)
C14 0.0213(15) 0.0198(16) 0.0206(15) 0.0011(12) 0.0052(12) 0.0033(12)
C18 0.038(2) 0.033(2) 0.050(2) 0.0016(18) 0.0235(19) 0.0109(17)
C8 0.0242(17) 0.0310(19) 0.0260(17) 0.0067(15) 0.0051(13) 0.0029(14)
C5 0.031(2) 0.052(3) 0.050(3) 0.009(2) 0.0219(19) -0.0018(19)
F6 0.0502(18) 0.110(3) 0.114(3) -0.054(3) 0.0191(19) 0.0263(19)
F24 0.113(3) 0.0353(16) 0.077(2) -0.0200(15) -0.061(2) 0.0066(17)
F10 0.0457(19) 0.096(3) 0.178(4) -0.067(3) -0.058(2) 0.0411(19)
F23 0.0262(14) 0.175(4) 0.063(2) -0.067(2) 0.0027(13) -0.0202(19)
F12 0.0515(18) 0.138(4) 0.086(2) 0.058(2) -0.0359(17) -0.062(2)
F18 0.0370(13) 0.0727(19) 0.0434(14) -0.0133(13) 0.0199(11) -0.0005(13)
F11 0.0314(15) 0.271(6) 0.0273(14) -0.042(2) 0.0056(12) -0.041(2)
F14 0.122(3) 0.0374(16) 0.084(2) -0.0191(15) 0.063(2) -0.0460(18)
F19 0.0542(17) 0.0394(15) 0.084(2) -0.0169(15) 0.0120(15) 0.0103(13)
F5 0.0235(12) 0.0418(16) 0.139(3) 0.0003(17) 0.0201(16) 0.0052(11)
F3 0.0386(14) 0.0193(12) 0.114(3) 0.0074(13) 0.0124(15) -0.0074(10)
F22 0.111(3) 0.076(2) 0.0303(14) -0.0141(14) 0.0223(16) -0.031(2)
F21 0.113(3) 0.0479(19) 0.179(4) 0.008(2) 0.118(3) 0.0190(19)
F16 0.087(2) 0.159(4) 0.0272(14) 0.0356(18) 0.0268(15) 0.071(2)
F8 0.0563(19) 0.175(4) 0.0516(18) -0.054(2) 0.0387(15) -0.052(2)
F13 0.121(3) 0.0347(15) 0.0515(18) -0.0155(13) -0.0016(18) -0.0162(17)
F7 0.091(2) 0.0312(15) 0.194(4) 0.041(2) 0.112(3) 0.0140(15)
F9 0.0274(12) 0.081(2) 0.0682(18) 0.0257(16) 0.0239(12) 0.0105(13)
F20 0.064(2) 0.0470(18) 0.098(3) 0.0101(17) 0.0088(18) 0.0247(15)
F17 0.148(4) 0.111(3) 0.079(2) -0.071(2) 0.090(3) -0.097(3)
F15 0.0558(19) 0.0285(15) 0.187(4) -0.034(2) 0.036(2) -0.0002(13)
F4 0.0454(18) 0.163(4) 0.152(4) 0.127(3) 0.049(2) 0.062(2)
F2 0.0505(15) 0.0651(18) 0.0366(13) -0.0045(12) 0.0204(12) -0.0334(13)
F1 0.0280(11) 0.0411(13) 0.0378(12) -0.0035(10) -0.0007(9) -0.0148(10)
C48 0.0176(15) 0.0315(18) 0.0247(16) -0.0003(14) 0.0009(12) -0.0018(14)
C42 0.0315(19) 0.046(2) 0.0214(17) -0.0018(16) 0.0084(15) -0.0101(17)
C41 0.0184(15) 0.0201(15) 0.0177(15) -0.0005(12) 0.0012(12) -0.0014(12)
C58 0.0255(17) 0.0286(19) 0.0257(17) -0.0008(14) 0.0099(14) -0.0045(14)
C50 0.0247(18) 0.040(2) 0.0264(18) -0.0016(16) -0.0031(14) 0.0005(15)
C59 0.0185(16) 0.039(2) 0.0211(16) 0.0020(14) 0.0017(13) -0.0001(14)
C56 0.0201(15) 0.0187(15) 0.0216(15) 0.0006(12) 0.0072(12) -0.0022(12)
C32 0.0213(15) 0.0182(15) 0.0185(15) 0.0002(12) 0.0029(12) -0.0035(12)
C57 0.0168(14) 0.0175(15) 0.0213(15) -0.0002(12) 0.0027(12) -0.0016(12)
C36 0.0143(13) 0.0170(15) 0.0163(14) 0.0025(11) -0.0005(11) 0.0012(11)
C54 0.0165(14) 0.0210(15) 0.0179(15) -0.0008(12) 0.0027(12) 0.0009(11)
C51 0.025(2) 0.061(3) 0.054(3) -0.008(2) 0.0024(19) 0.008(2)
C34 0.0238(18) 0.0273(19) 0.048(2) 0.0077(17) 0.0089(16) 0.0069(14)
C46 0.0240(17) 0.035(2) 0.039(2) -0.0045(17) 0.0027(15) 0.0096(15)
C30 0.0206(15) 0.0224(16) 0.0216(16) 0.0019(13) 0.0042(12) 0.0028(12)
C33 0.0171(14) 0.0193(15) 0.0165(14) 0.0004(12) 0.0029(11) -0.0002(12)
C31 0.0261(16) 0.0168(15) 0.0207(16) -0.0003(12) 0.0028(13) 0.0019(12)
C55 0.0225(15) 0.0204(16) 0.0164(14) 0.0019(12) 0.0047(12) 0.0003(12)
C28 0.0187(14) 0.0162(14) 0.0133(13) 0.0006(11) 0.0024(11) -0.0012(11)
C40 0.0175(15) 0.0293(18) 0.0172(15) 0.0029(13) 0.0016(12) -0.0013(13)
C44 0.0176(14) 0.0170(15) 0.0189(14) 0.0006(11) 0.0047(11) -0.0014(11)
C35 0.0262(17) 0.0235(17) 0.0322(19) 0.0010(14) 0.0047(14) -0.0071(14)
C53 0.0175(14) 0.0165(15) 0.0196(15) 0.0017(11) 0.0052(12) 0.0012(11)
C45 0.0206(15) 0.0251(17) 0.0231(16) -0.0042(13) 0.0012(13) 0.0032(13)
C39 0.0203(15) 0.0257(17) 0.0252(17) 0.0093(13) 0.0040(13) -0.0024(13)
C43 0.035(2) 0.0203(17) 0.042(2) -0.0012(15) 0.0136(17) -0.0058(15)
C37 0.0201(15) 0.0190(15) 0.0212(15) 0.0003(12) 0.0048(12) 0.0015(12)
C38 0.0215(15) 0.0170(15) 0.0266(17) 0.0033(13) 0.0038(13) -0.0018(12)
C49 0.0183(15) 0.0197(15) 0.0180(15) 0.0010(12) 0.0036(12) -0.0005(12)
C47 0.0212(17) 0.037(2) 0.039(2) -0.0010(17) -0.0026(15) 0.0083(15)
C29 0.0184(14) 0.0190(15) 0.0173(14) 0.0008(12) 0.0021(12) -0.0016(12)
C52 0.0172(14) 0.0156(14) 0.0178(14) 0.0004(12) 0.0028(11) 0.0006(11)
B1 0.0156(15) 0.0157(16) 0.0173(16) 0.0001(12) 0.0028(12) -0.0003(12)
O2 0.0295(14) 0.0433(17) 0.0392(16) -0.0066(13) 0.0025(12) 0.0103(12)
C24 0.055(3) 0.049(3) 0.073(4) -0.008(3) 0.010(3) 0.024(2)
C25 0.059(3) 0.035(2) 0.038(2) 0.0022(18) 0.000(2) 0.018(2)
C27 0.027(2) 0.062(3) 0.044(2) -0.008(2) 0.0016(18) -0.0084(19)
C26 0.030(2) 0.070(3) 0.052(3) -0.003(2) 0.010(2) 0.005(2)
O1 0.0251(12) 0.0285(13) 0.0321(14) -0.0016(11) 0.0011(10) -0.0039(10)
C22 0.040(2) 0.042(3) 0.067(3) 0.001(2) 0.003(2) -0.018(2)
C21 0.036(2) 0.043(2) 0.036(2) 0.0075(18) 0.0072(17) 0.0090(18)
C20 0.032(2) 0.054(3) 0.030(2) -0.0022(19) -0.0038(16) -0.0016(19)
C23 0.033(2) 0.043(3) 0.083(4) 0.018(2) 0.020(2) -0.0021(19)

loop_
_atom_type_symbol
_atom_type_description
_atom_type_scat_dispersion_real
_atom_type_scat_dispersion_imag
_atom_type_scat_source
C C 0.0033 0.0016 'International Tables Vol C Tables 4.2.6.8 and 6.1.1.4'
H H 0.0000 0.0000 'International Tables Vol C Tables 4.2.6.8 and 6.1.1.4'
B B 0.0013 0.0007 'International Tables Vol C Tables 4.2.6.8 and 6.1.1.4'
F F 0.0171 0.0103 'International Tables Vol C Tables 4.2.6.8 and 6.1.1.4'
N N 0.0061 0.0033 'International Tables Vol C Tables 4.2.6.8 and 6.1.1.4'
O O 0.0106 0.0060 'International Tables Vol C Tables 4.2.6.8 and 6.1.1.4'
Pd Pd -0.9988 1.0072 'International Tables Vol C Tables 4.2.6.8 and 6.1.1.4'
S S 0.1246 0.1234 'International Tables Vol C Tables 4.2.6.8 and 6.1.1.4'

loop_
_geom_angle_atom_site_label_1
_geom_angle_atom_site_label_2
_geom_angle_atom_site_label_3
_geom_angle
N1 Pd1 S1 84.27(8)
N3 Pd1 S1 167.57(8)
N3 Pd1 N1 90.36(11)
C1 Pd1 S1 91.90(13)
C1 Pd1 N1 174.81(14)
C1 Pd1 N3 94.07(14)
C7 S1 Pd1 111.08(12)
C7 S1 C8 101.55(17)
C8 S1 Pd1 95.49(12)
C9 N1 Pd1 117.4(2)
C13 N1 Pd1 122.1(2)
C13 N1 C9 120.5(3)
N3 N2 C14 120.8(3)
C15 N2 N3 111.4(3)
C15 N2 C14 127.8(3)
N2 N3 Pd1 117.7(2)
C17 N3 Pd1 133.5(2)
C17 N3 N2 105.5(3)
H19A C19 H19B 109.5
H19A C19 H19C 109.5
H19B C19 H19C 109.5
C15 C19 H19A 109.5
C15 C19 H19B 109.5
C15 C19 H19C 109.5
N1 C9 C10 120.7(3)
N1 C9 C8 116.5(3)
C10 C9 C8 122.7(3)
C9 C10 H10 120.5
C11 C10 C9 119.1(3)
C11 C10 H10 120.5
C10 C11 H11 120.2
C10 C11 C12 119.7(3)
C12 C11 H11 120.2
C11 C12 H12 120.8
C13 C12 C11 118.5(3)
C13 C12 H12 120.8
N1 C13 C12 121.6(3)
N1 C13 C14 115.5(3)
C12 C13 C14 122.9(3)
Pd1 C1 H1A 109.5
Pd1 C1 H1B 109.5
Pd1 C1 H1C 109.5
H1A C1 H1B 109.5
H1A C1 H1C 109.5
H1B C1 H1C 109.5
N3 C17 C16 109.8(3)
N3 C17 C18 122.5(3)
C16 C17 C18 127.7(3)
C17 C16 H16 126.4
C15 C16 C17 107.1(3)
C15 C16 H16 126.4
C3 C4 H4 119.8
C5 C4 H4 119.8
C5 C4 C3 120.5(4)
N2 C15 C19 122.9(3)
N2 C15 C16 106.2(3)
C16 C15 C19 130.9(3)
C7 C6 H6 120.3
C5 C6 H6 120.3
C5 C6 C7 119.4(4)
C7 C2 H2 120.2
C7 C2 C3 119.5(4)
C3 C2 H2 120.2
C6 C7 S1 116.9(3)
C2 C7 S1 122.6(3)
C2 C7 C6 120.5(3)
C4 C3 C2 119.9(4)
C4 C3 H3 120.0
C2 C3 H3 120.0
N2 C14 C13 112.7(3)
N2 C14 H14A 109.1
N2 C14 H14B 109.1
C13 C14 H14A 109.1
C13 C14 H14B 109.1
H14A C14 H14B 107.8
C17 C18 H18A 109.5
C17 C18 H18B 109.5
C17 C18 H18C 109.5
H18A C18 H18B 109.5
H18A C18 H18C 109.5
H18B C18 H18C 109.5
S1 C8 H8A 108.9
S1 C8 H8B 108.9
C9 C8 S1 113.4(2)
C9 C8 H8A 108.9
C9 C8 H8B 108.9
H8A C8 H8B 107.7
C4 C5 C6 120.1(4)
C4 C5 H5 119.9
C6 C5 H5 119.9
C49 C48 C50 120.2(3)
C47 C48 C50 119.3(3)
C47 C48 C49 120.5(3)
F18 C42 F16 104.3(3)
F18 C42 C40 113.8(3)
F16 C42 C40 111.5(3)
F17 C42 F18 105.3(4)
F17 C42 F16 108.0(4)
F17 C42 C40 113.4(3)
C36 C41 H41 118.9
C40 C41 H41 118.9
C40 C41 C36 122.2(3)
F8 C58 C56 113.2(3)
F7 C58 F8 108.3(4)
F7 C58 F9 105.3(3)
F7 C58 C56 111.7(3)
F9 C58 F8 103.7(3)
F9 C58 C56 114.0(3)
F24 C50 C48 113.2(3)
F23 C50 F24 107.0(4)
F23 C50 F22 105.3(4)
F23 C50 C48 113.1(3)
F22 C50 F24 104.9(4)
F22 C50 C48 112.7(3)
F10 C59 F12 100.4(4)
F10 C59 C54 112.7(3)
F12 C59 C54 112.4(3)
F11 C59 F10 108.2(4)
F11 C59 F12 106.6(4)
F11 C59 C54 115.3(3)
C57 C56 C58 119.3(3)
C55 C56 C58 119.8(3)
C55 C56 C57 120.9(3)
C33 C32 C35 118.0(3)
C31 C32 C33 120.8(3)
C31 C32 C35 121.2(3)
C56 C57 H57 118.9
C52 C57 C56 122.1(3)
C52 C57 H57 118.9
C41 C36 B1 121.9(3)
C37 C36 C41 115.9(3)
C37 C36 B1 121.7(3)
C55 C54 C59 120.1(3)
C53 C54 C59 118.7(3)
C53 C54 C55 121.1(3)
F19 C51 F20 103.9(4)
F19 C51 C46 112.7(3)
F21 C51 F19 111.6(4)
F21 C51 F20 105.0(4)
F21 C51 C46 110.9(4)
F20 C51 C46 112.3(4)
F6 C34 C30 112.0(3)
F5 C34 F6 101.4(4)
F5 C34 C30 114.5(3)
F4 C34 F6 103.1(4)
F4 C34 F5 111.5(4)
F4 C34 C30 113.2(3)
C45 C46 C51 120.1(3)
C47 C46 C51 119.3(3)
C47 C46 C45 120.6(3)
C31 C30 C34 118.3(3)
C31 C30 C29 121.4(3)
C29 C30 C34 120.3(3)
C32 C33 H33 118.8
C28 C33 C32 122.5(3)
C28 C33 H33 118.8
C32 C31 C30 117.8(3)
C32 C31 H31 121.1
C30 C31 H31 121.1
C56 C55 C54 117.8(3)
C56 C55 H55 121.1
C54 C55 H55 121.1
C33 C28 C29 115.9(3)
C33 C28 B1 120.8(3)
C29 C28 B1 122.8(3)
C41 C40 C42 120.6(3)
C39 C40 C42 118.4(3)
C39 C40 C41 121.0(3)
C45 C44 C49 116.1(3)
C45 C44 B1 120.7(3)
C49 C44 B1 122.8(3)
F3 C35 F2 107.5(3)
F3 C35 F1 105.8(3)
F3 C35 C32 113.3(3)
F2 C35 F1 105.6(3)
F2 C35 C32 112.0(3)
F1 C35 C32 112.3(3)
C54 C53 H53 119.0
C54 C53 C52 122.0(3)
C52 C53 H53 119.0
C46 C45 H45 119.1
C44 C45 C46 121.8(3)
C44 C45 H45 119.1
C40 C39 H39 120.9
C38 C39 C40 118.2(3)
C38 C39 H39 120.9
F14 C43 F13 105.7(4)
F14 C43 F15 108.3(4)
F14 C43 C38 113.6(3)
F13 C43 C38 112.6(3)
F15 C43 F13 103.3(4)
F15 C43 C38 112.6(3)
C36 C37 H37 119.0
C36 C37 C38 122.1(3)
C38 C37 H37 119.0
C39 C38 C43 120.4(3)
C39 C38 C37 120.7(3)
C37 C38 C43 118.9(3)
C48 C49 C44 122.3(3)
C48 C49 H49 118.8
C44 C49 H49 118.8
C48 C47 C46 118.5(3)
C48 C47 H47 120.7
C46 C47 H47 120.7
C30 C29 C28 121.6(3)
C30 C29 H29 119.2
C28 C29 H29 119.2
C57 C52 C53 116.1(3)
C57 C52 B1 122.8(3)
C53 C52 B1 120.7(3)
C28 B1 C36 114.1(3)
C44 B1 C36 103.0(2)
C44 B1 C28 111.8(2)
C52 B1 C36 112.4(2)
C52 B1 C28 103.5(2)
C52 B1 C44 112.2(3)
C24 O2 C26 112.1(4)
O2 C24 H24A 109.7
O2 C24 H24B 109.7
O2 C24 C25 109.6(4)
H24A C24 H24B 108.2
C25 C24 H24A 109.7
C25 C24 H24B 109.7
C24 C25 H25A 109.5
C24 C25 H25B 109.5
C24 C25 H25C 109.5
H25A C25 H25B 109.5
H25A C25 H25C 109.5
H25B C25 H25C 109.5
H27A C27 H27B 109.5
H27A C27 H27C 109.5
H27B C27 H27C 109.5
C26 C27 H27A 109.5
C26 C27 H27B 109.5
C26 C27 H27C 109.5
O2 C26 C27 109.7(4)
O2 C26 H26A 109.7
O2 C26 H26B 109.7
C27 C26 H26A 109.7
C27 C26 H26B 109.7
H26A C26 H26B 108.2
C22 O1 C20 113.4(3)
O1 C22 H22A 109.9
O1 C22 H22B 109.9
O1 C22 C23 109.1(4)
H22A C22 H22B 108.3
C23 C22 H22A 109.9
C23 C22 H22B 109.9
H21A C21 H21B 109.5
H21A C21 H21C 109.5
H21B C21 H21C 109.5
C20 C21 H21A 109.5
C20 C21 H21B 109.5
C20 C21 H21C 109.5
O1 C20 C21 108.9(3)
O1 C20 H20A 109.9
O1 C20 H20B 109.9
C21 C20 H20A 109.9
C21 C20 H20B 109.9
H20A C20 H20B 108.3
C22 C23 H23A 109.5
C22 C23 H23B 109.5
C22 C23 H23C 109.5
H23A C23 H23B 109.5
H23A C23 H23C 109.5
H23B C23 H23C 109.5

loop_
_geom_bond_atom_site_label_1
_geom_bond_atom_site_label_2
_geom_bond_distance
Pd1 S1 2.2697(9)
Pd1 N1 2.129(3)
Pd1 N3 2.068(3)
Pd1 C1 2.034(4)
S1 C7 1.787(3)
S1 C8 1.831(4)
N1 C9 1.348(4)
N1 C13 1.344(4)
N2 N3 1.377(4)
N2 C15 1.359(4)
N2 C14 1.458(4)
N3 C17 1.348(4)
C19 H19A 0.9800
C19 H19B 0.9800
C19 H19C 0.9800
C19 C15 1.491(5)
C9 C10 1.393(5)
C9 C8 1.510(5)
C10 H10 0.9500
C10 C11 1.385(6)
C11 H11 0.9500
C11 C12 1.395(5)
C12 H12 0.9500
C12 C13 1.385(5)
C13 C14 1.517(4)
C1 H1A 0.9800
C1 H1B 0.9800
C1 H1C 0.9800
C17 C16 1.398(5)
C17 C18 1.500(5)
C16 H16 0.9500
C16 C15 1.378(5)
C4 H4 0.9500
C4 C3 1.390(6)
C4 C5 1.382(6)
C6 H6 0.9500
C6 C7 1.397(5)
C6 C5 1.389(6)
C2 H2 0.9500
C2 C7 1.389(5)
C2 C3 1.390(5)
C3 H3 0.9500
C14 H14A 0.9900
C14 H14B 0.9900
C18 H18A 0.9800
C18 H18B 0.9800
C18 H18C 0.9800
C8 H8A 0.9900
C8 H8B 0.9900
C5 H5 0.9500
F6 C34 1.352(5)
F24 C50 1.320(5)
F10 C59 1.300(5)
F23 C50 1.311(5)
F12 C59 1.312(5)
F18 C42 1.318(4)
F11 C59 1.275(4)
F14 C43 1.314(5)
F19 C51 1.328(5)
F5 C34 1.305(5)
F3 C35 1.338(4)
F22 C50 1.319(5)
F21 C51 1.302(6)
F16 C42 1.330(5)
F8 C58 1.322(5)
F13 C43 1.333(5)
F7 C58 1.312(4)
F9 C58 1.321(4)
F20 C51 1.339(6)
F17 C42 1.316(5)
F15 C43 1.318(5)
F4 C34 1.294(5)
F2 C35 1.339(4)
F1 C35 1.346(4)
C48 C50 1.500(5)
C48 C49 1.395(4)
C48 C47 1.388(5)
C42 C40 1.507(5)
C41 H41 0.9500
C41 C36 1.401(4)
C41 C40 1.389(5)
C58 C56 1.496(5)
C59 C54 1.499(4)
C56 C57 1.401(4)
C56 C55 1.391(4)
C32 C33 1.401(4)
C32 C31 1.384(5)
C32 C35 1.501(5)
C57 H57 0.9500
C57 C52 1.400(4)
C36 C37 1.396(4)
C36 B1 1.643(5)
C54 C55 1.394(4)
C54 C53 1.392(4)
C51 C46 1.520(6)
C34 C30 1.504(5)
C46 C45 1.402(5)
C46 C47 1.392(6)
C30 C31 1.391(5)
C30 C29 1.396(5)
C33 H33 0.9500
C33 C28 1.397(4)
C31 H31 0.9500
C55 H55 0.9500
C28 C29 1.409(4)
C28 B1 1.642(5)
C40 C39 1.387(5)
C44 C45 1.402(4)
C44 C49 1.404(4)
C44 B1 1.640(4)
C53 H53 0.9500
C53 C52 1.405(4)
C45 H45 0.9500
C39 H39 0.9500
C39 C38 1.383(5)
C43 C38 1.502(5)
C37 H37 0.9500
C37 C38 1.402(5)
C49 H49 0.9500
C47 H47 0.9500
C29 H29 0.9500
C52 B1 1.637(5)
O2 C24 1.430(6)
O2 C26 1.432(6)
C24 H24A 0.9900
C24 H24B 0.9900
C24 C25 1.497(8)
C25 H25A 0.9800
C25 H25B 0.9800
C25 H25C 0.9800
C27 H27A 0.9800
C27 H27B 0.9800
C27 H27C 0.9800
C27 C26 1.501(7)
C26 H26A 0.9900
C26 H26B 0.9900
O1 C22 1.415(5)
O1 C20 1.420(5)
C22 H22A 0.9900
C22 H22B 0.9900
C22 C23 1.503(7)
C21 H21A 0.9800
C21 H21B 0.9800
C21 H21C 0.9800
C21 C20 1.494(6)
C20 H20A 0.9900
C20 H20B 0.9900
C23 H23A 0.9800
C23 H23B 0.9800
C23 H23C 0.9800

loop_
_geom_torsion_atom_site_label_1
_geom_torsion_atom_site_label_2
_geom_torsion_atom_site_label_3
_geom_torsion_atom_site_label_4
_geom_torsion
Pd1 S1 C7 C6 -170.6(3)
Pd1 S1 C7 C2 7.5(4)
Pd1 S1 C8 C9 -36.3(2)
Pd1 N1 C9 C10 -176.4(2)
Pd1 N1 C9 C8 0.7(4)
Pd1 N1 C13 C12 176.3(2)
Pd1 N1 C13 C14 -6.1(4)
Pd1 N3 C17 C16 158.8(3)
Pd1 N3 C17 C18 -19.4(5)
N1 C9 C10 C11 -0.8(5)
N1 C9 C8 S1 26.7(4)
N1 C13 C14 N2 60.8(4)
N2 N3 C17 C16 0.9(4)
N2 N3 C17 C18 -177.3(3)
N3 N2 C15 C19 -178.5(3)
N3 N2 C15 C16 0.5(4)
N3 N2 C14 C13 -68.6(4)
N3 C17 C16 C15 -0.6(4)
C9 N1 C13 C12 -2.9(5)
C9 N1 C13 C14 174.7(3)
C9 C10 C11 C12 -1.1(5)
C10 C9 C8 S1 -156.2(3)
C10 C11 C12 C13 1.1(5)
C11 C12 C13 N1 0.9(5)
C11 C12 C13 C14 -176.5(3)
C12 C13 C14 N2 -121.6(3)
C13 N1 C9 C10 2.9(5)
C13 N1 C9 C8 180.0(3)
C17 C16 C15 N2 0.0(4)
C17 C16 C15 C19 179.0(4)
C15 N2 N3 Pd1 -163.0(2)
C15 N2 N3 C17 -0.9(4)
C15 N2 C14 C13 109.7(4)
C7 S1 C8 C9 76.6(3)
C7 C6 C5 C4 -0.8(7)
C7 C2 C3 C4 -0.7(6)
C3 C4 C5 C6 -0.9(7)
C3 C2 C7 S1 -178.9(3)
C3 C2 C7 C6 -1.0(6)
C14 N2 N3 Pd1 15.6(4)
C14 N2 N3 C17 177.7(3)
C14 N2 C15 C19 3.1(5)
C14 N2 C15 C16 -177.9(3)
C18 C17 C16 C15 177.5(4)
C8 S1 C7 C6 88.9(3)
C8 S1 C7 C2 -93.1(3)
C8 C9 C10 C11 -177.8(3)
C5 C4 C3 C2 1.6(7)
C5 C6 C7 S1 179.8(3)
C5 C6 C7 C2 1.7(6)
F6 C34 C30 C31 -70.2(5)
F6 C34 C30 C29 110.2(4)
F10 C59 C54 C55 -116.2(4)
F10 C59 C54 C53 62.8(5)
F12 C59 C54 C55 131.2(4)
F12 C59 C54 C53 -49.8(5)
F18 C42 C40 C41 118.5(4)
F18 C42 C40 C39 -61.9(5)
F11 C59 C54 C55 8.7(6)
F11 C59 C54 C53 -172.3(4)
F14 C43 C38 C39 2.3(5)
F14 C43 C38 C37 -179.4(4)
F19 C51 C46 C45 -25.6(6)
F19 C51 C46 C47 154.7(4)
F5 C34 C30 C31 175.2(4)
F5 C34 C30 C29 -4.4(5)
F21 C51 C46 C45 100.3(5)
F21 C51 C46 C47 -79.3(6)
F16 C42 C40 C41 -123.8(4)
F16 C42 C40 C39 55.7(5)
F8 C58 C56 C57 154.0(4)
F8 C58 C56 C55 -28.6(5)
F13 C43 C38 C39 122.3(4)
F13 C43 C38 C37 -59.4(5)
F7 C58 C56 C57 -83.5(4)
F7 C58 C56 C55 94.0(4)
F9 C58 C56 C57 35.7(5)
F9 C58 C56 C55 -146.9(3)
F20 C51 C46 C45 -142.5(4)
F20 C51 C46 C47 37.8(6)
F17 C42 C40 C41 -1.8(5)
F17 C42 C40 C39 177.8(4)
F15 C43 C38 C39 -121.3(4)
F15 C43 C38 C37 57.0(5)
F4 C34 C30 C31 45.8(5)
F4 C34 C30 C29 -133.8(4)
C42 C40 C39 C38 -178.7(3)
C41 C36 C37 C38 0.9(4)
C41 C36 B1 C28 -38.0(4)
C41 C36 B1 C44 83.5(3)
C41 C36 B1 C52 -155.5(3)
C41 C40 C39 C38 0.9(5)
C58 C56 C57 C52 177.3(3)
C58 C56 C55 C54 -177.4(3)
C50 C48 C49 C44 178.6(3)
C50 C48 C47 C46 179.1(4)
C59 C54 C55 C56 179.6(3)
C59 C54 C53 C52 179.9(3)
C56 C57 C52 C53 -0.4(5)
C56 C57 C52 B1 -172.6(3)
C32 C33 C28 C29 1.8(4)
C32 C33 C28 B1 173.8(3)
C57 C56 C55 C54 0.0(5)
C57 C52 B1 C36 -148.8(3)
C57 C52 B1 C28 87.5(3)
C57 C52 B1 C44 -33.2(4)
C36 C41 C40 C42 178.4(3)
C36 C41 C40 C39 -1.2(5)
C36 C37 C38 C39 -1.2(5)
C36 C37 C38 C43 -179.5(3)
C54 C53 C52 C57 0.9(5)
C54 C53 C52 B1 173.4(3)
C51 C46 C45 C44 177.4(4)
C51 C46 C47 C48 -178.1(4)
C34 C30 C31 C32 -177.8(3)
C34 C30 C29 C28 178.6(3)
C33 C32 C31 C30 -0.8(5)
C33 C32 C35 F3 -177.0(3)
C33 C32 C35 F2 61.2(4)
C33 C32 C35 F1 -57.3(4)
C33 C28 C29 C30 -0.8(4)
C33 C28 B1 C36 154.9(3)
C33 C28 B1 C44 38.4(4)
C33 C28 B1 C52 -82.5(3)
C31 C32 C33 C28 -1.1(5)
C31 C32 C35 F3 5.0(5)
C31 C32 C35 F2 -116.8(4)
C31 C32 C35 F1 124.7(3)
C31 C30 C29 C28 -1.1(5)
C55 C56 C57 C52 -0.1(5)
C55 C54 C53 C52 -1.1(5)
C40 C41 C36 C37 0.3(4)
C40 C41 C36 B1 -171.5(3)
C40 C39 C38 C43 178.5(3)
C40 C39 C38 C37 0.3(5)
C35 C32 C33 C28 -179.1(3)
C35 C32 C31 C30 177.1(3)
C53 C54 C55 C56 0.6(5)
C53 C52 B1 C36 39.3(4)
C53 C52 B1 C28 -84.4(3)
C53 C52 B1 C44 154.8(3)
C45 C46 C47 C48 2.2(6)
C45 C44 C49 C48 2.4(5)
C45 C44 B1 C36 78.7(3)
C45 C44 B1 C28 -158.2(3)
C45 C44 B1 C52 -42.4(4)
C37 C36 B1 C28 150.7(3)
C37 C36 B1 C44 -87.8(3)
C37 C36 B1 C52 33.1(4)
C49 C48 C50 F24 -19.6(5)
C49 C48 C50 F23 -141.5(4)
C49 C48 C50 F22 99.2(4)
C49 C48 C47 C46 0.7(6)
C49 C44 C45 C46 0.6(5)
C49 C44 B1 C36 -93.2(3)
C49 C44 B1 C28 29.8(4)
C49 C44 B1 C52 145.7(3)
C47 C48 C50 F24 162.0(4)
C47 C48 C50 F23 40.1(6)
C47 C48 C50 F22 -79.2(5)
C47 C48 C49 C44 -3.1(5)
C47 C46 C45 C44 -2.9(6)
C29 C30 C31 C32 1.9(5)
C29 C28 B1 C36 -33.7(4)
C29 C28 B1 C44 -150.2(3)
C29 C28 B1 C52 88.8(3)
B1 C36 C37 C38 172.7(3)
B1 C28 C29 C30 -172.6(3)
B1 C44 C45 C46 -171.9(3)
B1 C44 C49 C48 174.7(3)
C24 O2 C26 C27 -174.8(4)
C26 O2 C24 C25 -178.4(4)
C22 O1 C20 C21 179.5(4)
C20 O1 C22 C23 -179.7(4)
